data_7058467
loop_
_publ_author_name
'Novoa, N\'estor'
'Manzur, Carolina'
'Roisnel, Thierry'
'Dorcet, Vincent'
'Cabon, Nolwenn'
'Robin-Le Guen, Fran\,coise'
'Ledoux-Rak, Isabelle'
'Kahlal, Samia'
'Saillard, Jean-Yves'
'Carrillo, David'
'Hamon, Jean-Ren\'e'

_publ_section_title
;
 Redox-switching of ternary Ni(ii) and Cu(ii) complexes: synthesis,
 experimental and theoretical studies along with second-order nonlinear
 optical properties
;
_journal_issue 26
_journal_name_full 'New Journal of Chemistry'
_journal_page_first 10468
_journal_paper_doi 10.1039/C9NJ01774G
_journal_volume 43
_journal_year 2019
_chemical_compound_source 'synthesis as described'
_chemical_formula_moiety 'C43 H34 Fe N2 Ni O3'
_chemical_formula_sum 'C43 H34 Fe N2 Ni O3'
_chemical_formula_weight 741.28
_space_group_crystal_system monoclinic
_space_group_IT_number 14
_space_group_name_Hall '-P 2ybc'
_space_group_name_H-M_alt 'P 1 21/c 1'
_symmetry_space_group_name_Hall '-P 2ybc'
_symmetry_space_group_name_H-M 'P 1 21/c 1'
_atom_sites_solution_hydrogens geom
_audit_update_record
;
2019-03-08 deposited with the CCDC.    2019-06-10 downloaded from the CCDC.
;
_cell_angle_alpha 90
_cell_angle_beta 101.9990(10)
_cell_angle_gamma 90
_cell_formula_units_Z 4
_cell_length_a 21.8315(7)
_cell_length_b 5.8706(2)
_cell_length_c 26.5283(9)
_cell_measurement_reflns_used 5718
_cell_measurement_temperature 150
_cell_measurement_theta_max 26.29
_cell_measurement_theta_min 3.09
_cell_measurement_wavelength 0.71073
_cell_volume 3325.69(19)
_computing_cell_refinement 'Bruker APEX2 (Bruker, 2014)'
_computing_data_collection 'Bruker APEX2 (Bruker, 2014)'
_computing_data_reduction 'Bruker APEX2 (Bruker, 2014)'
_computing_molecular_graphics 'SXGRAPH (Farrugia, 1999), Mercury (CSD, 2016)'
_computing_publication_material 'CRYSCALC (T. Roisnel, local program, 2019)'
_computing_structure_refinement 'SHELXL-2018_3 (Sheldrick, 2018)'
_computing_structure_solution 'SHELXT (Sheldrick, 2015)'
_diffrn_ambient_temperature 150
_diffrn_detector 'CCD plate'
_diffrn_measured_fraction_theta_full 0.998
_diffrn_measured_fraction_theta_max 0.998
_diffrn_measurement_device_type 'APEXII, Bruker-AXS'
_diffrn_measurement_method 'CCD rotation images, thin slices'
_diffrn_radiation_monochromator graphite
_diffrn_radiation_probe x-ray
_diffrn_radiation_source 'fine-focus sealed tube'
_diffrn_radiation_type MoK\a
_diffrn_radiation_wavelength 0.71073
_diffrn_reflns_av_R_equivalents 0.0454
_diffrn_reflns_av_unetI/netI 0.0531
_diffrn_reflns_limit_h_max 22
_diffrn_reflns_limit_h_min -28
_diffrn_reflns_limit_k_max 6
_diffrn_reflns_limit_k_min -7
_diffrn_reflns_limit_l_max 34
_diffrn_reflns_limit_l_min -34
_diffrn_reflns_number 28226
_diffrn_reflns_theta_full 25.242
_diffrn_reflns_theta_max 27.484
_diffrn_reflns_theta_min 2.964
_exptl_absorpt_coefficient_mu 1.048
_exptl_absorpt_correction_T_max 0.959
_exptl_absorpt_correction_T_min 0.851
_exptl_absorpt_correction_type multi-scan
_exptl_absorpt_process_details
;
  [Sheldrick, G.M. (2014). SADABS Bruker AXS Inc., Madison, Wisconsin, USA]
;
_exptl_crystal_colour red
_exptl_crystal_density_diffrn 1.481
_exptl_crystal_description stick
_exptl_crystal_F_000 1536
_exptl_crystal_size_max 0.390
_exptl_crystal_size_mid 0.050
_exptl_crystal_size_min 0.040
_refine_diff_density_max 0.402
_refine_diff_density_min -0.420
_refine_diff_density_rms 0.067
_refine_ls_extinction_method none
_refine_ls_goodness_of_fit_ref 1.004
_refine_ls_hydrogen_treatment constr
_refine_ls_matrix_type full
_refine_ls_number_parameters 452
_refine_ls_number_reflns 7642
_refine_ls_number_restraints 0
_refine_ls_restrained_S_all 1.004
_refine_ls_R_factor_all 0.0802
_refine_ls_R_factor_gt 0.0405
_refine_ls_shift/su_max 0.003
_refine_ls_shift/su_mean 0.000
_refine_ls_structure_factor_coef Fsqd
_refine_ls_weighting_details 'w=1/[\s^2^(Fo^2^)+(0.0439P)^2^+1.1263P] where P=(Fo^2^+2Fc^2^)/3'
_refine_ls_weighting_scheme calc
_refine_ls_wR_factor_gt 0.0871
_refine_ls_wR_factor_ref 0.1024
_reflns_Friedel_coverage 0.000
_reflns_number_gt 4962
_reflns_number_total 7642
_reflns_threshold_expression >2sigma(I)
_cod_data_source_file c9nj01774g2.cif
_cod_data_source_block NN210
_cod_depositor_comments 'Adding full bibliography for 7058466--7058469.cif.'
_cod_database_code 7058467

loop_
_space_group_symop_operation_xyz
'x, y, z'
'-x, y+1/2, -z+1/2'
'-x, -y, -z'
'x, -y-1/2, z-1/2'

loop_
_atom_site_label
_atom_site_type_symbol
_atom_site_fract_x
_atom_site_fract_y
_atom_site_fract_z
_atom_site_U_iso_or_equiv
_atom_site_adp_type
_atom_site_occupancy
_atom_site_site_symmetry_order
_atom_site_calc_flag
_atom_site_refinement_flags_posn
_atom_site_refinement_flags_adp
Ni1 Ni 0.33521(2) 0.24766(5) 0.68456(2) 0.02484(10) Uani 1 1 d . .
Fe1 Fe 0.16231(2) 0.23679(6) 0.79775(2) 0.02648(10) Uani 1 1 d . .
O1 O 0.37303(8) 0.2199(3) 0.62978(7) 0.0307(4) Uani 1 1 d . .
O2 O 0.29438(9) 0.2997(3) 0.73664(7) 0.0324(4) Uani 1 1 d . .
O3 O 0.19057(7) 1.5790(3) 0.47155(6) 0.0260(4) Uani 1 1 d . .
N1 N 0.38339(9) -0.0020(3) 0.71484(8) 0.0276(5) Uani 1 1 d . .
N2 N 0.28683(9) 0.4965(3) 0.64934(8) 0.0248(5) Uani 1 1 d . .
C1 C 0.41636(11) 0.0560(4) 0.63700(10) 0.0290(6) Uani 1 1 d . .
C2 C 0.42565(11) -0.0711(4) 0.68317(10) 0.0284(6) Uani 1 1 d . .
C3 C 0.47262(13) -0.2378(5) 0.69147(11) 0.0389(7) Uani 1 1 d . .
H3 H 0.480935 -0.321284 0.722829 0.047 Uiso 1 1 calc R U
C4 C 0.50711(14) -0.2812(5) 0.65397(12) 0.0456(8) Uani 1 1 d . .
H4 H 0.538649 -0.395329 0.659845 0.055 Uiso 1 1 calc R U
C5 C 0.49607(14) -0.1605(5) 0.60824(12) 0.0439(8) Uani 1 1 d . .
H5 H 0.519340 -0.193494 0.582586 0.053 Uiso 1 1 calc R U
C6 C 0.45102(13) 0.0082(5) 0.60004(11) 0.0392(7) Uani 1 1 d . .
H6 H 0.443717 0.092373 0.568773 0.047 Uiso 1 1 calc R U
C7 C 0.37495(12) -0.1056(4) 0.75749(10) 0.0295(6) Uani 1 1 d . .
C8 C 0.40942(13) -0.3198(5) 0.77850(12) 0.0405(7) Uani 1 1 d . .
H8A H 0.406547 -0.432052 0.750767 0.061 Uiso 1 1 calc R U
H8B H 0.390563 -0.382645 0.805946 0.061 Uiso 1 1 calc R U
H8C H 0.453518 -0.283582 0.792419 0.061 Uiso 1 1 calc R U
C9 C 0.33398(11) -0.0196(4) 0.78741(10) 0.0298(6) Uani 1 1 d . .
H9 H 0.331379 -0.102065 0.817705 0.036 Uiso 1 1 calc R U
C10 C 0.29731(11) 0.1724(4) 0.77706(9) 0.0273(6) Uani 1 1 d . .
C11 C 0.25810(12) 0.2546(4) 0.81237(9) 0.0278(6) Uani 1 1 d . .
C12 C 0.23135(12) 0.4776(4) 0.81030(10) 0.0280(6) Uani 1 1 d . .
H12 H 0.236915 0.595596 0.787172 0.034 Uiso 1 1 calc R U
C13 C 0.19524(12) 0.4920(5) 0.84858(10) 0.0311(6) Uani 1 1 d . .
H13 H 0.172303 0.621240 0.855748 0.037 Uiso 1 1 calc R U
C14 C 0.19926(12) 0.2791(4) 0.87448(10) 0.0317(6) Uani 1 1 d . .
H14 H 0.179386 0.241490 0.902014 0.038 Uiso 1 1 calc R U
C15 C 0.23769(12) 0.1334(5) 0.85245(9) 0.0301(6) Uani 1 1 d . .
H15 H 0.248204 -0.019322 0.862538 0.036 Uiso 1 1 calc R U
C16 C 0.10482(13) 0.3129(5) 0.72899(10) 0.0383(7) Uani 1 1 d . .
H16 H 0.107954 0.443657 0.708590 0.046 Uiso 1 1 calc R U
C17 C 0.06943(13) 0.2948(5) 0.76774(11) 0.0412(7) Uani 1 1 d . .
H17 H 0.044292 0.411646 0.777743 0.049 Uiso 1 1 calc R U
C18 C 0.07771(13) 0.0736(5) 0.78911(11) 0.0407(7) Uani 1 1 d . .
H18 H 0.059583 0.016391 0.816165 0.049 Uiso 1 1 calc R U
C19 C 0.11775(13) -0.0472(5) 0.76306(11) 0.0399(7) Uani 1 1 d . .
H19 H 0.130927 -0.200717 0.769271 0.048 Uiso 1 1 calc R U
C20 C 0.13483(13) 0.1007(5) 0.72604(10) 0.0369(7) Uani 1 1 d . .
H20 H 0.161674 0.063959 0.703257 0.044 Uiso 1 1 calc R U
C21 C 0.22681(12) 0.5317(4) 0.65341(10) 0.0310(6) Uani 1 1 d . .
H21 H 0.209242 0.435941 0.675571 0.037 Uiso 1 1 calc R U
C22 C 0.19031(12) 0.7008(4) 0.62667(10) 0.0295(6) Uani 1 1 d . .
H22 H 0.148106 0.715774 0.630262 0.035 Uiso 1 1 calc R U
C23 C 0.21352(11) 0.8514(4) 0.59432(9) 0.0238(5) Uani 1 1 d . .
C24 C 0.27635(11) 0.8155(4) 0.59163(9) 0.0242(6) Uani 1 1 d . .
H24 H 0.295717 0.913606 0.571111 0.029 Uiso 1 1 calc R U
C25 C 0.31037(11) 0.6390(4) 0.61848(9) 0.0251(6) Uani 1 1 d . .
H25 H 0.352397 0.617341 0.614964 0.030 Uiso 1 1 calc R U
C26 C 0.17101(11) 1.0179(4) 0.56561(9) 0.0269(6) Uani 1 1 d . .
H26 H 0.128455 0.996539 0.567637 0.032 Uiso 1 1 calc R U
C27 C 0.18087(11) 1.1997(4) 0.53619(9) 0.0248(6) Uani 1 1 d . .
C28 C 0.12718(12) 1.3293(4) 0.50862(9) 0.0271(6) Uani 1 1 d . .
H28 H 0.086452 1.284992 0.512197 0.033 Uiso 1 1 calc R U
C29 C 0.13278(11) 1.5072(4) 0.47862(9) 0.0248(6) Uani 1 1 d . .
C32 C 0.24334(11) 1.4640(4) 0.49679(9) 0.0234(5) Uani 1 1 d . .
C33 C 0.23966(11) 1.2869(4) 0.52817(9) 0.0247(6) Uani 1 1 d . .
H33 H 0.277308 1.216806 0.545707 0.030 Uiso 1 1 calc R U
C34 C 0.08218(11) 1.6438(4) 0.44744(9) 0.0268(6) Uani 1 1 d . .
C35 C 0.02071(12) 1.5639(5) 0.43443(10) 0.0334(6) Uani 1 1 d . .
H35 H 0.010385 1.420245 0.446913 0.040 Uiso 1 1 calc R U
C36 C -0.02517(13) 1.6928(5) 0.40350(11) 0.0379(7) Uani 1 1 d . .
H36 H -0.066894 1.636995 0.394959 0.046 Uiso 1 1 calc R U
C37 C -0.01115(13) 1.9013(5) 0.38485(10) 0.0371(7) Uani 1 1 d . .
H37 H -0.042777 1.987129 0.362901 0.044 Uiso 1 1 calc R U
C38 C 0.04843(13) 1.9835(5) 0.39813(10) 0.0357(7) Uani 1 1 d . .
H38 H 0.058031 2.128836 0.386027 0.043 Uiso 1 1 calc R U
C39 C 0.09527(12) 1.8563(5) 0.42927(10) 0.0302(6) Uani 1 1 d . .
H39 H 0.136619 1.915386 0.438191 0.036 Uiso 1 1 calc R U
C40 C 0.30030(11) 1.5598(4) 0.48384(9) 0.0262(6) Uani 1 1 d . .
C41 C 0.35658(13) 1.4426(5) 0.49615(13) 0.0479(8) Uani 1 1 d . .
H41 H 0.358670 1.303714 0.514802 0.057 Uiso 1 1 calc R U
C42 C 0.40908(14) 1.5240(6) 0.48184(15) 0.0634(11) Uani 1 1 d . .
H42 H 0.447296 1.442020 0.490979 0.076 Uiso 1 1 calc R U
C43 C 0.40713(15) 1.7252(6) 0.45407(14) 0.0553(9) Uani 1 1 d . .
H43 H 0.443642 1.779911 0.443807 0.066 Uiso 1 1 calc R U
C44 C 0.35179(14) 1.8449(6) 0.44153(11) 0.0443(8) Uani 1 1 d . .
H44 H 0.349884 1.982885 0.422548 0.053 Uiso 1 1 calc R U
C45 C 0.29901(13) 1.7633(5) 0.45669(10) 0.0334(6) Uani 1 1 d . .
H45 H 0.261118 1.847704 0.448421 0.040 Uiso 1 1 calc R U

loop_
_atom_site_aniso_label
_atom_site_aniso_U_11
_atom_site_aniso_U_22
_atom_site_aniso_U_33
_atom_site_aniso_U_23
_atom_site_aniso_U_13
_atom_site_aniso_U_12
Ni1 0.02852(17) 0.02046(18) 0.02352(18) 0.00338(14) 0.00077(13) 0.00381(14)
Fe1 0.0320(2) 0.0217(2) 0.0227(2) 0.00082(16) -0.00116(15) -0.00074(16)
O1 0.0332(10) 0.0258(10) 0.0328(10) 0.0054(8) 0.0064(8) 0.0073(8)
O2 0.0442(11) 0.0279(11) 0.0253(10) 0.0068(8) 0.0082(8) 0.0092(8)
O3 0.0255(9) 0.0272(10) 0.0239(9) 0.0060(7) 0.0018(7) 0.0044(8)
N1 0.0291(11) 0.0238(12) 0.0256(12) 0.0011(9) -0.0040(9) -0.0008(9)
N2 0.0300(11) 0.0211(12) 0.0221(11) 0.0007(9) 0.0027(9) 0.0018(9)
C1 0.0244(13) 0.0241(14) 0.0369(16) 0.0008(12) 0.0030(11) 0.0023(11)
C2 0.0268(13) 0.0225(14) 0.0326(15) -0.0020(11) -0.0012(11) 0.0004(11)
C3 0.0394(15) 0.0332(17) 0.0416(17) 0.0044(14) 0.0029(13) 0.0090(14)
C4 0.0431(17) 0.0342(18) 0.059(2) 0.0051(15) 0.0083(15) 0.0170(14)
C5 0.0427(17) 0.0449(18) 0.0470(19) 0.0018(15) 0.0159(14) 0.0119(15)
C6 0.0397(16) 0.0403(18) 0.0395(18) 0.0100(14) 0.0127(13) 0.0092(14)
C7 0.0280(13) 0.0215(14) 0.0333(15) 0.0008(11) -0.0066(11) -0.0024(11)
C8 0.0452(17) 0.0316(16) 0.0440(18) 0.0124(13) 0.0076(14) 0.0077(13)
C9 0.0295(14) 0.0282(15) 0.0278(14) 0.0076(11) -0.0028(11) -0.0036(12)
C10 0.0313(14) 0.0240(14) 0.0230(14) 0.0022(11) -0.0024(11) -0.0035(11)
C11 0.0317(13) 0.0266(14) 0.0213(13) 0.0026(11) -0.0029(10) -0.0032(12)
C12 0.0369(14) 0.0225(14) 0.0224(14) 0.0010(11) 0.0012(11) -0.0058(11)
C13 0.0394(15) 0.0259(15) 0.0258(14) -0.0029(11) 0.0021(12) -0.0052(12)
C14 0.0393(15) 0.0348(16) 0.0200(13) 0.0012(12) 0.0038(11) -0.0063(13)
C15 0.0360(14) 0.0261(15) 0.0239(14) 0.0058(11) -0.0040(11) -0.0032(12)
C16 0.0457(17) 0.0349(17) 0.0263(15) -0.0004(12) -0.0111(13) 0.0018(13)
C17 0.0320(15) 0.046(2) 0.0402(17) -0.0081(14) -0.0056(13) 0.0077(13)
C18 0.0359(16) 0.0439(19) 0.0396(18) -0.0016(14) 0.0015(13) -0.0138(14)
C19 0.0438(17) 0.0255(15) 0.0418(18) -0.0045(13) -0.0112(14) -0.0037(13)
C20 0.0408(16) 0.0377(17) 0.0274(15) -0.0122(13) -0.0042(12) 0.0003(14)
C21 0.0354(15) 0.0305(15) 0.0283(15) 0.0098(12) 0.0089(12) 0.0024(12)
C22 0.0268(13) 0.0313(16) 0.0316(15) 0.0061(11) 0.0085(11) 0.0058(11)
C23 0.0314(13) 0.0201(13) 0.0184(13) -0.0021(10) 0.0020(10) 0.0001(11)
C24 0.0303(13) 0.0190(13) 0.0227(13) 0.0033(10) 0.0043(10) -0.0002(10)
C25 0.0277(13) 0.0205(13) 0.0259(14) -0.0021(11) 0.0025(11) -0.0008(11)
C26 0.0265(13) 0.0262(14) 0.0279(14) 0.0020(11) 0.0052(11) 0.0024(11)
C27 0.0302(13) 0.0232(14) 0.0196(13) 0.0001(10) 0.0022(10) 0.0041(10)
C28 0.0255(13) 0.0279(14) 0.0267(14) 0.0019(11) 0.0023(11) 0.0029(11)
C29 0.0249(13) 0.0265(14) 0.0224(13) 0.0005(11) 0.0034(10) 0.0025(11)
C32 0.0276(13) 0.0210(13) 0.0195(13) -0.0038(10) -0.0002(10) 0.0042(10)
C33 0.0288(13) 0.0220(14) 0.0215(13) -0.0011(10) 0.0006(10) 0.0020(10)
C34 0.0289(13) 0.0273(14) 0.0229(13) -0.0004(11) 0.0027(11) 0.0054(11)
C35 0.0342(15) 0.0333(16) 0.0318(15) 0.0029(12) 0.0048(12) 0.0057(12)
C36 0.0283(14) 0.0479(19) 0.0345(16) -0.0001(13) -0.0006(12) 0.0037(13)
C37 0.0360(15) 0.0418(18) 0.0294(15) 0.0058(13) -0.0025(12) 0.0121(14)
C38 0.0405(16) 0.0316(16) 0.0325(16) 0.0060(12) 0.0015(13) 0.0077(13)
C39 0.0313(14) 0.0305(15) 0.0268(14) 0.0015(12) 0.0015(11) 0.0039(12)
C40 0.0301(14) 0.0261(14) 0.0208(13) 0.0001(11) 0.0015(11) 0.0002(11)
C41 0.0352(16) 0.0399(18) 0.070(2) 0.0211(16) 0.0133(15) 0.0055(14)
C42 0.0309(17) 0.056(2) 0.104(3) 0.027(2) 0.0167(18) 0.0077(16)
C43 0.0395(18) 0.058(2) 0.073(2) 0.0125(19) 0.0218(17) -0.0042(17)
C44 0.0487(18) 0.0417(18) 0.0426(18) 0.0101(15) 0.0098(15) -0.0088(15)
C45 0.0337(14) 0.0342(16) 0.0309(15) 0.0042(13) 0.0036(11) 0.0024(13)

loop_
_atom_type_symbol
_atom_type_description
_atom_type_scat_dispersion_real
_atom_type_scat_dispersion_imag
_atom_type_scat_source
C C 0.0033 0.0016 'International Tables Vol C Tables 4.2.6.8 and 6.1.1.4'
H H 0.0000 0.0000 'International Tables Vol C Tables 4.2.6.8 and 6.1.1.4'
N N 0.0061 0.0033 'International Tables Vol C Tables 4.2.6.8 and 6.1.1.4'
O O 0.0106 0.0060 'International Tables Vol C Tables 4.2.6.8 and 6.1.1.4'
Fe Fe 0.3463 0.8444 'International Tables Vol C Tables 4.2.6.8 and 6.1.1.4'
Ni Ni 0.3393 1.1124 'International Tables Vol C Tables 4.2.6.8 and 6.1.1.4'

loop_
_geom_angle_atom_site_label_1
_geom_angle_atom_site_label_2
_geom_angle_atom_site_label_3
_geom_angle
O2 Ni1 O1 174.74(8)
O2 Ni1 N1 97.19(9)
O1 Ni1 N1 88.01(8)
O2 Ni1 N2 86.28(8)
O1 Ni1 N2 88.54(8)
N1 Ni1 N2 176.30(9)
C20 Fe1 C16 40.73(11)
C20 Fe1 C12 119.22(11)
C16 Fe1 C12 106.90(11)
C20 Fe1 C14 163.27(11)
C16 Fe1 C14 155.19(11)
C12 Fe1 C14 68.17(10)
C20 Fe1 C13 154.08(11)
C16 Fe1 C13 119.79(11)
C12 Fe1 C13 40.42(10)
C14 Fe1 C13 40.66(10)
C20 Fe1 C17 68.05(11)
C16 Fe1 C17 40.47(11)
C12 Fe1 C17 125.88(11)
C14 Fe1 C17 121.43(12)
C13 Fe1 C17 108.60(11)
C20 Fe1 C15 125.69(11)
C16 Fe1 C15 162.68(12)
C12 Fe1 C15 68.43(10)
C14 Fe1 C15 40.27(10)
C13 Fe1 C15 68.22(11)
C17 Fe1 C15 155.58(12)
C20 Fe1 C19 40.61(11)
C16 Fe1 C19 68.27(12)
C12 Fe1 C19 154.34(12)
C14 Fe1 C19 126.78(11)
C13 Fe1 C19 164.08(12)
C17 Fe1 C19 67.75(12)
C15 Fe1 C19 108.28(11)
C20 Fe1 C11 106.73(11)
C16 Fe1 C11 124.94(11)
C12 Fe1 C11 40.90(10)
C14 Fe1 C11 68.23(10)
C13 Fe1 C11 68.43(11)
C17 Fe1 C11 162.68(12)
C15 Fe1 C11 40.74(10)
C19 Fe1 C11 119.81(11)
C20 Fe1 C18 68.19(12)
C16 Fe1 C18 68.25(12)
C12 Fe1 C18 163.43(11)
C14 Fe1 C18 109.16(11)
C13 Fe1 C18 126.97(12)
C17 Fe1 C18 40.36(12)
C15 Fe1 C18 120.89(12)
C19 Fe1 C18 40.31(11)
C11 Fe1 C18 154.85(11)
C1 O1 Ni1 112.03(16)
C10 O2 Ni1 125.67(17)
C29 O3 C32 118.59(19)
C7 N1 C2 126.2(2)
C7 N1 Ni1 123.68(18)
C2 N1 Ni1 109.97(16)
C25 N2 C21 116.9(2)
C25 N2 Ni1 121.77(17)
C21 N2 Ni1 121.31(17)
O1 C1 C6 121.3(2)
O1 C1 C2 118.4(2)
C6 C1 C2 120.4(2)
C3 C2 C1 118.3(2)
C3 C2 N1 130.3(2)
C1 C2 N1 111.5(2)
C4 C3 C2 120.2(3)
C4 C3 H3 119.9
C2 C3 H3 119.9
C5 C4 C3 120.8(3)
C5 C4 H4 119.6
C3 C4 H4 119.6
C6 C5 C4 119.6(3)
C6 C5 H5 120.2
C4 C5 H5 120.2
C5 C6 C1 120.6(3)
C5 C6 H6 119.7
C1 C6 H6 119.7
N1 C7 C9 122.2(2)
N1 C7 C8 123.2(2)
C9 C7 C8 114.6(2)
C7 C8 H8A 109.5
C7 C8 H8B 109.5
H8A C8 H8B 109.5
C7 C8 H8C 109.5
H8A C8 H8C 109.5
H8B C8 H8C 109.5
C10 C9 C7 126.4(2)
C10 C9 H9 116.8
C7 C9 H9 116.8
O2 C10 C9 124.3(2)
O2 C10 C11 113.6(2)
C9 C10 C11 122.1(2)
C15 C11 C12 107.3(2)
C15 C11 C10 128.5(2)
C12 C11 C10 124.2(2)
C15 C11 Fe1 69.55(14)
C12 C11 Fe1 69.32(14)
C10 C11 Fe1 124.56(17)
C13 C12 C11 108.2(2)
C13 C12 Fe1 69.83(15)
C11 C12 Fe1 69.79(14)
C13 C12 H12 125.9
C11 C12 H12 125.9
Fe1 C12 H12 126.1
C12 C13 C14 107.9(2)
C12 C13 Fe1 69.75(14)
C14 C13 Fe1 69.64(14)
C12 C13 H13 126.0
C14 C13 H13 126.0
Fe1 C13 H13 126.1
C15 C14 C13 108.4(2)
C15 C14 Fe1 70.02(14)
C13 C14 Fe1 69.70(14)
C15 C14 H14 125.8
C13 C14 H14 125.8
Fe1 C14 H14 126.1
C14 C15 C11 108.2(2)
C14 C15 Fe1 69.71(14)
C11 C15 Fe1 69.71(14)
C14 C15 H15 125.9
C11 C15 H15 125.9
Fe1 C15 H15 126.2
C17 C16 C20 107.7(3)
C17 C16 Fe1 70.14(16)
C20 C16 Fe1 69.57(15)
C17 C16 H16 126.2
C20 C16 H16 126.2
Fe1 C16 H16 125.7
C16 C17 C18 108.5(3)
C16 C17 Fe1 69.39(15)
C18 C17 Fe1 69.96(16)
C16 C17 H17 125.8
C18 C17 H17 125.8
Fe1 C17 H17 126.5
C17 C18 C19 107.8(3)
C17 C18 Fe1 69.68(16)
C19 C18 Fe1 69.80(16)
C17 C18 H18 126.1
C19 C18 H18 126.1
Fe1 C18 H18 126.0
C18 C19 C20 108.1(3)
C18 C19 Fe1 69.89(16)
C20 C19 Fe1 69.16(15)
C18 C19 H19 126.0
C20 C19 H19 126.0
Fe1 C19 H19 126.5
C16 C20 C19 108.0(3)
C16 C20 Fe1 69.70(15)
C19 C20 Fe1 70.23(16)
C16 C20 H20 126.0
C19 C20 H20 126.0
Fe1 C20 H20 125.6
N2 C21 C22 122.4(2)
N2 C21 H21 118.8
C22 C21 H21 118.8
C21 C22 C23 121.9(2)
C21 C22 H22 119.1
C23 C22 H22 119.1
C22 C23 C24 114.7(2)
C22 C23 C26 118.3(2)
C24 C23 C26 126.8(2)
C25 C24 C23 120.8(2)
C25 C24 H24 119.6
C23 C24 H24 119.6
N2 C25 C24 123.2(2)
N2 C25 H25 118.4
C24 C25 H25 118.4
C27 C26 C23 131.9(2)
C27 C26 H26 114.1
C23 C26 H26 114.1
C26 C27 C33 127.9(2)
C26 C27 C28 119.2(2)
C33 C27 C28 112.9(2)
C29 C28 C27 122.9(2)
C29 C28 H28 118.5
C27 C28 H28 118.5
C28 C29 O3 121.3(2)
C28 C29 C34 127.6(2)
O3 C29 C34 111.0(2)
C33 C32 O3 121.8(2)
C33 C32 C40 127.1(2)
O3 C32 C40 111.1(2)
C32 C33 C27 122.5(2)
C32 C33 H33 118.8
C27 C33 H33 118.8
C39 C34 C35 118.2(2)
C39 C34 C29 120.0(2)
C35 C34 C29 121.8(2)
C36 C35 C34 120.3(3)
C36 C35 H35 119.9
C34 C35 H35 119.9
C37 C36 C35 120.8(3)
C37 C36 H36 119.6
C35 C36 H36 119.6
C38 C37 C36 119.5(3)
C38 C37 H37 120.2
C36 C37 H37 120.2
C37 C38 C39 120.5(3)
C37 C38 H38 119.8
C39 C38 H38 119.8
C34 C39 C38 120.7(2)
C34 C39 H39 119.7
C38 C39 H39 119.7
C41 C40 C45 118.0(3)
C41 C40 C32 120.4(2)
C45 C40 C32 121.5(2)
C42 C41 C40 121.0(3)
C42 C41 H41 119.5
C40 C41 H41 119.5
C41 C42 C43 120.7(3)
C41 C42 H42 119.7
C43 C42 H42 119.7
C44 C43 C42 119.4(3)
C44 C43 H43 120.3
C42 C43 H43 120.3
C43 C44 C45 119.7(3)
C43 C44 H44 120.2
C45 C44 H44 120.2
C44 C45 C40 121.3(3)
C44 C45 H45 119.4
C40 C45 H45 119.4

loop_
_geom_bond_atom_site_label_1
_geom_bond_atom_site_label_2
_geom_bond_distance
Ni1 O2 1.8191(18)
Ni1 O1 1.8218(18)
Ni1 N1 1.884(2)
Ni1 N2 1.927(2)
Fe1 C20 2.035(3)
Fe1 C16 2.037(3)
Fe1 C12 2.043(3)
Fe1 C14 2.043(2)
Fe1 C13 2.044(3)
Fe1 C17 2.047(3)
Fe1 C15 2.047(2)
Fe1 C19 2.050(3)
Fe1 C11 2.049(2)
Fe1 C18 2.051(3)
O1 C1 1.335(3)
O2 C10 1.298(3)
O3 C29 1.380(3)
O3 C32 1.382(3)
N1 C7 1.331(3)
N1 C2 1.430(3)
N2 C25 1.345(3)
N2 C21 1.353(3)
C1 C6 1.386(4)
C1 C2 1.412(4)
C2 C3 1.401(3)
C3 C4 1.391(4)
C3 H3 0.9500
C4 C5 1.382(4)
C4 H4 0.9500
C5 C6 1.381(4)
C5 H5 0.9500
C6 H6 0.9500
C7 C9 1.407(4)
C7 C8 1.511(4)
C8 H8A 0.9800
C8 H8B 0.9800
C8 H8C 0.9800
C9 C10 1.377(3)
C9 H9 0.9500
C10 C11 1.475(4)
C11 C15 1.426(3)
C11 C12 1.429(3)
C12 C13 1.412(4)
C12 H12 0.9500
C13 C14 1.420(4)
C13 H13 0.9500
C14 C15 1.408(4)
C14 H14 0.9500
C15 H15 0.9500
C16 C17 1.413(4)
C16 C20 1.417(4)
C16 H16 0.9500
C17 C18 1.414(4)
C17 H17 0.9500
C18 C19 1.413(4)
C18 H18 0.9500
C19 C20 1.417(4)
C19 H19 0.9500
C20 H20 0.9500
C21 C22 1.374(3)
C21 H21 0.9500
C22 C23 1.398(3)
C22 H22 0.9500
C23 C24 1.404(3)
C23 C26 1.450(3)
C24 C25 1.383(3)
C24 H24 0.9500
C25 H25 0.9500
C26 C27 1.365(3)
C26 H26 0.9500
C27 C33 1.438(3)
C27 C28 1.460(3)
C28 C29 1.334(3)
C28 H28 0.9500
C29 C34 1.472(3)
C32 C33 1.344(3)
C32 C40 1.469(3)
C33 H33 0.9500
C34 C39 1.388(4)
C34 C35 1.396(3)
C35 C36 1.381(4)
C35 H35 0.9500
C36 C37 1.379(4)
C36 H36 0.9500
C37 C38 1.363(4)
C37 H37 0.9500
C38 C39 1.391(3)
C38 H38 0.9500
C39 H39 0.9500
C40 C41 1.387(4)
C40 C45 1.392(3)
C41 C42 1.366(4)
C41 H41 0.9500
C42 C43 1.388(4)
C42 H42 0.9500
C43 C44 1.377(4)
C43 H43 0.9500
C44 C45 1.383(4)
C44 H44 0.9500
C45 H45 0.9500

loop_
_geom_torsion_atom_site_label_1
_geom_torsion_atom_site_label_2
_geom_torsion_atom_site_label_3
_geom_torsion_atom_site_label_4
_geom_torsion
N1 Ni1 O1 C1 -3.01(17)
N2 Ni1 O1 C1 178.32(17)
N1 Ni1 O2 C10 -6.6(2)
N2 Ni1 O2 C10 172.1(2)
O2 Ni1 N1 C7 9.3(2)
O1 Ni1 N1 C7 -171.5(2)
O2 Ni1 N1 C2 -175.25(16)
O1 Ni1 N1 C2 3.93(16)
Ni1 O1 C1 C6 -179.5(2)
Ni1 O1 C1 C2 1.4(3)
O1 C1 C2 C3 -177.8(2)
C6 C1 C2 C3 3.0(4)
O1 C1 C2 N1 1.8(3)
C6 C1 C2 N1 -177.3(2)
C7 N1 C2 C3 -9.1(4)
Ni1 N1 C2 C3 175.6(2)
C7 N1 C2 C1 171.3(2)
Ni1 N1 C2 C1 -4.0(3)
C1 C2 C3 C4 -2.5(4)
N1 C2 C3 C4 177.9(3)
C2 C3 C4 C5 0.5(5)
C3 C4 C5 C6 1.2(5)
C4 C5 C6 C1 -0.7(5)
O1 C1 C6 C5 179.4(3)
C2 C1 C6 C5 -1.5(4)
C2 N1 C7 C9 177.4(2)
Ni1 N1 C7 C9 -8.0(3)
C2 N1 C7 C8 -1.0(4)
Ni1 N1 C7 C8 173.71(19)
N1 C7 C9 C10 1.4(4)
C8 C7 C9 C10 179.8(2)
Ni1 O2 C10 C9 2.3(4)
Ni1 O2 C10 C11 -178.81(16)
C7 C9 C10 O2 1.8(4)
C7 C9 C10 C11 -176.9(2)
O2 C10 C11 C15 162.8(2)
C9 C10 C11 C15 -18.3(4)
O2 C10 C11 C12 -14.6(3)
C9 C10 C11 C12 164.3(2)
O2 C10 C11 Fe1 72.5(3)
C9 C10 C11 Fe1 -108.6(2)
C15 C11 C12 C13 0.1(3)
C10 C11 C12 C13 177.9(2)
Fe1 C11 C12 C13 59.49(17)
C15 C11 C12 Fe1 -59.43(17)
C10 C11 C12 Fe1 118.5(2)
C11 C12 C13 C14 -0.1(3)
Fe1 C12 C13 C14 59.40(18)
C11 C12 C13 Fe1 -59.46(17)
C12 C13 C14 C15 0.0(3)
Fe1 C13 C14 C15 59.51(18)
C12 C13 C14 Fe1 -59.47(17)
C13 C14 C15 C11 0.0(3)
Fe1 C14 C15 C11 59.30(17)
C13 C14 C15 Fe1 -59.31(18)
C12 C11 C15 C14 0.0(3)
C10 C11 C15 C14 -177.8(2)
Fe1 C11 C15 C14 -59.31(17)
C12 C11 C15 Fe1 59.28(17)
C10 C11 C15 Fe1 -118.5(3)
C20 C16 C17 C18 0.5(3)
Fe1 C16 C17 C18 -59.22(19)
C20 C16 C17 Fe1 59.71(18)
C16 C17 C18 C19 -0.8(3)
Fe1 C17 C18 C19 -59.63(19)
C16 C17 C18 Fe1 58.86(19)
C17 C18 C19 C20 0.8(3)
Fe1 C18 C19 C20 -58.81(19)
C17 C18 C19 Fe1 59.56(19)
C17 C16 C20 C19 0.0(3)
Fe1 C16 C20 C19 60.05(18)
C17 C16 C20 Fe1 -60.07(18)
C18 C19 C20 C16 -0.5(3)
Fe1 C19 C20 C16 -59.71(18)
C18 C19 C20 Fe1 59.26(19)
C25 N2 C21 C22 1.5(4)
Ni1 N2 C21 C22 -176.7(2)
N2 C21 C22 C23 -1.5(4)
C21 C22 C23 C24 -0.1(4)
C21 C22 C23 C26 177.1(2)
C22 C23 C24 C25 1.6(3)
C26 C23 C24 C25 -175.2(2)
C21 N2 C25 C24 0.1(4)
Ni1 N2 C25 C24 178.28(18)
C23 C24 C25 N2 -1.7(4)
C22 C23 C26 C27 171.6(3)
C24 C23 C26 C27 -11.6(4)
C23 C26 C27 C33 -4.5(5)
C23 C26 C27 C28 175.7(2)
C26 C27 C28 C29 -179.2(2)
C33 C27 C28 C29 1.0(4)
C27 C28 C29 O3 0.5(4)
C27 C28 C29 C34 177.2(2)
C32 O3 C29 C28 -0.7(3)
C32 O3 C29 C34 -177.95(19)
C29 O3 C32 C33 -0.7(3)
C29 O3 C32 C40 178.6(2)
O3 C32 C33 C27 2.4(4)
C40 C32 C33 C27 -176.8(2)
C26 C27 C33 C32 177.8(2)
C28 C27 C33 C32 -2.4(3)
C28 C29 C34 C39 163.1(3)
O3 C29 C34 C39 -19.8(3)
C28 C29 C34 C35 -18.2(4)
O3 C29 C34 C35 158.8(2)
C39 C34 C35 C36 1.2(4)
C29 C34 C35 C36 -177.5(2)
C34 C35 C36 C37 0.2(4)
C35 C36 C37 C38 -1.6(4)
C36 C37 C38 C39 1.5(4)
C35 C34 C39 C38 -1.2(4)
C29 C34 C39 C38 177.5(2)
C37 C38 C39 C34 -0.1(4)
C33 C32 C40 C41 12.7(4)
O3 C32 C40 C41 -166.6(2)
C33 C32 C40 C45 -170.7(2)
O3 C32 C40 C45 10.0(3)
C45 C40 C41 C42 -0.3(5)
C32 C40 C41 C42 176.4(3)
C40 C41 C42 C43 -0.7(6)
C41 C42 C43 C44 0.9(6)
C42 C43 C44 C45 0.0(5)
C43 C44 C45 C40 -1.0(5)
C41 C40 C45 C44 1.1(4)
C32 C40 C45 C44 -175.5(3)
